data_2214440
loop_
_publ_author_name
'Zhou, Hao-Fei'
'Bian, Zu-Qiang'
'Liu, Zhi-Wei'
'Huang, Chun-Hui'
'Zhao, Yong-Liang'

_publ_section_title
;Chlorido(\h^6^-<i>p</i>-cymene)[6-(2-hydroxyphenyl)-2,2'-bipyridine]ruthenium(II)
 chloride chloroform solvate
;
_journal_coeditor_code XU2245
_journal_issue 7
_journal_name_full 'Acta Crystallographica Section E'
_journal_page_first m1851
_journal_page_last m1852
_journal_paper_doi 10.1107/S1600536807023975
_journal_volume 63
_journal_year 2007
_chemical_formula_iupac '[Ru Cl (C10 H14) (C16 H12 N2 O)] Cl, C H Cl3'
_chemical_formula_moiety 'C26 H26 Cl N2 O Ru +, Cl -, C H Cl3'
_chemical_formula_sum 'C27 H27 Cl5 N2 O Ru'
_chemical_formula_weight 673.83
_chemical_name_systematic
;[6-(2-Hydroxyphenyl)-2,2'-bipyridine]chloro(\h^6^-<i>p</i>-cymene)ruthenium(II)
chloride
 chloroform solvate
;
_space_group_IT_number 2
_symmetry_cell_setting triclinic
_symmetry_space_group_name_Hall '-P 1'
_symmetry_space_group_name_H-M 'P -1'
_atom_sites_solution_hydrogens geom
_atom_sites_solution_primary direct
_atom_sites_solution_secondary difmap
_audit_creation_method SHELXL97
_cell_angle_alpha 105.406(3)
_cell_angle_beta 109.022(2)
_cell_angle_gamma 102.663(3)
_cell_formula_units_Z 2
_cell_length_a 9.2135(14)
_cell_length_b 12.8915(19)
_cell_length_c 13.527(2)
_cell_measurement_reflns_used 4697
_cell_measurement_temperature 113(2)
_cell_measurement_theta_max 27.9
_cell_measurement_theta_min 1.7
_cell_volume 1379.5(4)
_computing_cell_refinement CrystalClear
_computing_data_collection 'CrystalClear (Rigaku, 2000)'
_computing_data_reduction CrystalClear
_computing_molecular_graphics 'SHELXTL (Bruker, 1998)'
_computing_publication_material 'CrystalStructure  (Rigaku/MSC, 2005)'
_computing_structure_refinement 'SHELXL97 (Sheldrick, 1997)'
_computing_structure_solution 'SHELXS97 (Sheldrick, 1997)'
_diffrn_ambient_temperature 113(2)
_diffrn_detector_area_resol_mean 7.31
_diffrn_measured_fraction_theta_full 0.983
_diffrn_measured_fraction_theta_max 0.983
_diffrn_measurement_device_type 'Rigaku Saturn'
_diffrn_measurement_method \w
_diffrn_radiation_monochromator confocal
_diffrn_radiation_source 'rotating anode'
_diffrn_radiation_type MoK\a
_diffrn_radiation_wavelength 0.71070
_diffrn_reflns_av_R_equivalents 0.032
_diffrn_reflns_av_sigmaI/netI 0.052
_diffrn_reflns_limit_h_max 12
_diffrn_reflns_limit_h_min -11
_diffrn_reflns_limit_k_max 13
_diffrn_reflns_limit_k_min -16
_diffrn_reflns_limit_l_max 17
_diffrn_reflns_limit_l_min -17
_diffrn_reflns_number 12987
_diffrn_reflns_theta_full 27.88
_diffrn_reflns_theta_max 27.9
_diffrn_reflns_theta_min 1.7
_diffrn_standards_interval_count 0
_diffrn_standards_interval_time 0
_diffrn_standards_number 0
_exptl_absorpt_coefficient_mu 1.077
_exptl_absorpt_correction_T_max 0.767
_exptl_absorpt_correction_T_min 0.711
_exptl_absorpt_correction_type multi-scan
_exptl_absorpt_process_details '(Jacobson, 1998)'
_exptl_crystal_colour orange
_exptl_crystal_density_diffrn 1.622
_exptl_crystal_density_method 'not measured'
_exptl_crystal_description block
_exptl_crystal_F_000 680
_exptl_crystal_size_max 0.34
_exptl_crystal_size_mid 0.32
_exptl_crystal_size_min 0.26
_refine_diff_density_max 0.50
_refine_diff_density_min -0.53
_refine_ls_extinction_coef 0.0062(5)
_refine_ls_extinction_expression Fc^*^=kFc[1+0.001xFc^2^\l^3^/sin(2\q)]^-1/4^
_refine_ls_extinction_method SHELXL97
_refine_ls_goodness_of_fit_ref 0.992
_refine_ls_hydrogen_treatment mixed
_refine_ls_matrix_type full
_refine_ls_number_parameters 354
_refine_ls_number_reflns 6455
_refine_ls_number_restraints 48
_refine_ls_restrained_S_all 0.997
_refine_ls_R_factor_all 0.034
_refine_ls_R_factor_gt 0.026
_refine_ls_shift/su_max 0.003
_refine_ls_shift/su_mean 0.000
_refine_ls_structure_factor_coef Fsqd
_refine_ls_weighting_details 'calc w=1/[\s^2^(Fo^2^)+(0.0278P)^2^] where P=(Fo^2^+2Fc^2^)/3'
_refine_ls_weighting_scheme calc
_refine_ls_wR_factor_gt 0.063
_refine_ls_wR_factor_ref 0.064
_reflns_number_gt 5056
_reflns_number_total 6455
_reflns_threshold_expression I>2\s(I)
_cod_data_source_file xu2245.cif
_cod_data_source_block I
_cod_original_cell_volume 1379.4(4)
_cod_database_code 2214440
_cod_database_fobs_code 2214440

loop_
_symmetry_equiv_pos_as_xyz
'x, y, z'
'-x, -y, -z'

loop_
_atom_site_type_symbol
_atom_site_label
_atom_site_fract_x
_atom_site_fract_y
_atom_site_fract_z
_atom_site_U_iso_or_equiv
_atom_site_adp_type
_atom_site_calc_flag
_atom_site_refinement_flags
_atom_site_occupancy
_atom_site_disorder_assembly
_atom_site_disorder_group
Ru Ru1 0.06609(2) 0.119648(12) 0.263140(13) 0.01230(6) Uani d . 1 . .
Cl Cl1 -0.13959(6) 0.04881(4) 0.07590(4) 0.01967(12) Uani d . 1 . .
Cl Cl2 0.77785(6) 0.28443(4) 0.72438(4) 0.01802(11) Uani d . 1 . .
Cl Cl3 0.77344(8) 0.26543(5) 1.01892(4) 0.03189(15) Uani d . 1 . .
Cl Cl4 0.52444(8) 0.35538(5) 0.92069(6) 0.03474(15) Uani d . 1 . .
Cl Cl5 0.85304(9) 0.50928(5) 1.06956(5) 0.03829(17) Uani d . 1 . .
O O1 -0.11761(19) 0.25455(12) 0.53521(12) 0.0195(3) Uani d . 1 . .
H H1 -0.135(3) 0.260(2) 0.588(2) 0.035(8) Uiso d . 1 . .
N N1 0.1906(2) 0.22880(13) 0.20732(13) 0.0141(3) Uani d . 1 . .
N N2 -0.0190(2) 0.26007(12) 0.29346(12) 0.0111(3) Uani d . 1 . .
C C1 0.2867(3) 0.20021(18) 0.15562(16) 0.0192(4) Uani d . 1 . .
H H1A 0.2904 0.1247 0.1376 0.023 Uiso calc R 1 . .
C C2 0.3796(3) 0.27783(18) 0.12835(17) 0.0232(5) Uani d . 1 . .
H H2 0.4485 0.2566 0.0935 0.028 Uiso calc R 1 . .
C C3 0.3715(3) 0.38664(18) 0.15209(17) 0.0229(5) Uani d . 1 . .
H H3 0.4359 0.4415 0.1347 0.027 Uiso calc R 1 . .
C C4 0.2684(3) 0.41545(17) 0.20171(16) 0.0184(4) Uani d . 1 . .
H H4 0.2589 0.4894 0.2167 0.022 Uiso calc R 1 . .
C C5 0.1793(2) 0.33424(15) 0.22897(15) 0.0137(4) Uani d . 1 . .
C C6 0.0646(2) 0.35315(15) 0.27995(15) 0.0124(4) Uani d . 1 . .
C C7 0.0400(3) 0.45734(16) 0.31050(16) 0.0164(4) Uani d . 1 . .
H H7 0.1024 0.5214 0.3027 0.020 Uiso calc R 1 . .
C C8 -0.0764(3) 0.46652(17) 0.35239(17) 0.0200(5) Uani d . 1 . .
H H8 -0.0935 0.5375 0.3757 0.024 Uiso calc R 1 . .
C C9 -0.1676(3) 0.37102(16) 0.35989(17) 0.0178(4) Uani d . 1 . .
H H9 -0.2514 0.3754 0.3855 0.021 Uiso calc R 1 . .
C C10 -0.1381(2) 0.26836(15) 0.33020(15) 0.0135(4) Uani d . 1 . .
C C11 -0.2399(2) 0.16594(15) 0.33706(16) 0.0134(4) Uani d . 1 . .
C C12 -0.2287(2) 0.16362(16) 0.44268(16) 0.0141(4) Uani d . 1 . .
C C13 -0.3235(3) 0.06753(16) 0.44986(17) 0.0177(4) Uani d . 1 . .
H H13 -0.3146 0.0653 0.5212 0.021 Uiso calc R 1 . .
C C14 -0.4304(3) -0.02437(16) 0.35292(18) 0.0192(4) Uani d . 1 . .
H H14 -0.4944 -0.0898 0.3579 0.023 Uiso calc R 1 . .
C C15 -0.4449(3) -0.02147(16) 0.24794(18) 0.0197(5) Uani d . 1 . .
H H15 -0.5195 -0.0844 0.1816 0.024 Uiso calc R 1 . .
C C16 -0.3505(3) 0.07302(16) 0.24032(17) 0.0168(4) Uani d . 1 . .
H H16 -0.3611 0.0747 0.1686 0.020 Uiso calc R 1 . .
C C17 0.0212(3) -0.06009(17) 0.25867(19) 0.0227(5) Uani d . 1 . .
C C18 -0.0163(3) 0.00294(16) 0.34352(18) 0.0200(5) Uani d . 1 . .
H H18 -0.1196 -0.0250 0.3451 0.024 Uiso calc R 1 . .
C C19 0.0996(3) 0.10807(17) 0.42677(17) 0.0179(4) Uani d . 1 . .
H H19 0.0708 0.1497 0.4824 0.021 Uiso calc R 1 . .
C C20 0.2566(2) 0.15333(16) 0.43013(17) 0.0160(4) Uani d . 1 A .
C C21 0.2889(3) 0.08878(16) 0.34213(17) 0.0174(4) Uani d . 1 . .
H H21 0.3912 0.1169 0.3393 0.021 Uiso calc R 1 . .
C C22 0.1741(3) -0.01612(17) 0.25820(18) 0.0202(5) Uani d . 1 . .
H H22 0.2011 -0.0570 0.2011 0.024 Uiso calc R 1 . .
C C23 -0.1038(3) -0.16856(17) 0.1673(2) 0.0352(6) Uani d . 1 . .
H H23A -0.0809 -0.1818 0.1000 0.053 Uiso calc R 1 . .
H H23B -0.2126 -0.1620 0.1496 0.053 Uiso calc R 1 . .
H H23C -0.0995 -0.2327 0.1927 0.053 Uiso calc R 1 . .
C C24 0.3834(3) 0.26317(17) 0.52252(17) 0.0221(5) Uani d D 1 . .
H H24A 0.4505 0.2432 0.5804 0.026 Uiso d PR 0.701(13) A 1
H H24B 0.4704 0.2383 0.5583 0.026 Uiso d PR 0.299(13) A 2
C C25 0.3058(5) 0.3461(4) 0.5771(4) 0.0319(13) Uani d PDU 0.701(13) A 1
H H25A 0.2449 0.3092 0.6130 0.048 Uiso calc PR 0.701(13) A 1
H H25B 0.2317 0.3643 0.5188 0.048 Uiso calc PR 0.701(13) A 1
H H25C 0.3922 0.4166 0.6335 0.048 Uiso calc PR 0.701(13) A 1
C C26 0.4940(8) 0.3301(5) 0.4811(6) 0.0210(12) Uani d PDU 0.701(13) A 1
H H26A 0.4284 0.3535 0.4236 0.031 Uiso calc PR 0.701(13) A 1
H H26B 0.5481 0.2817 0.4490 0.031 Uiso calc PR 0.701(13) A 1
H H26C 0.5763 0.3980 0.5443 0.031 Uiso calc PR 0.701(13) A 1
C C25' 0.3291(14) 0.3035(12) 0.6121(10) 0.042(3) Uani d PDU 0.299(13) A 2
H H25D 0.4173 0.3694 0.6742 0.063 Uiso calc PR 0.299(13) A 2
H H25E 0.3001 0.2421 0.6393 0.063 Uiso calc PR 0.299(13) A 2
H H25F 0.2337 0.3260 0.5825 0.063 Uiso calc PR 0.299(13) A 2
C C26' 0.461(2) 0.3468(13) 0.4826(16) 0.032(4) Uani d PDU 0.299(13) A 2
H H26D 0.3882 0.3888 0.4585 0.048 Uiso calc PR 0.299(13) A 2
H H26E 0.4821 0.3065 0.4192 0.048 Uiso calc PR 0.299(13) A 2
H H26F 0.5641 0.4005 0.5437 0.048 Uiso calc PR 0.299(13) A 2
C C27 0.7341(3) 0.37268(17) 0.96670(17) 0.0221(5) Uani d . 1 . .
H H27 0.7638 0.3645 0.9009 0.027 Uiso calc R 1 . .

loop_
_atom_site_aniso_label
_atom_site_aniso_U_11
_atom_site_aniso_U_22
_atom_site_aniso_U_33
_atom_site_aniso_U_12
_atom_site_aniso_U_13
_atom_site_aniso_U_23
Ru1 0.01053(9) 0.00951(8) 0.01572(9) 0.00345(6) 0.00411(6) 0.00437(6)
Cl1 0.0179(3) 0.0177(2) 0.0158(2) 0.00578(19) 0.0030(2) -0.00029(18)
Cl2 0.0196(3) 0.0158(2) 0.0172(2) 0.00279(19) 0.0078(2) 0.00601(18)
Cl3 0.0382(4) 0.0201(3) 0.0211(3) 0.0056(2) -0.0036(2) 0.0061(2)
Cl4 0.0265(3) 0.0342(3) 0.0495(4) 0.0095(3) 0.0160(3) 0.0240(3)
Cl5 0.0524(5) 0.0186(3) 0.0234(3) -0.0026(3) 0.0025(3) 0.0049(2)
O1 0.0203(9) 0.0178(8) 0.0148(8) -0.0013(6) 0.0077(7) 0.0033(6)
N1 0.0145(9) 0.0141(8) 0.0118(8) 0.0038(7) 0.0044(7) 0.0040(6)
N2 0.0110(8) 0.0087(7) 0.0085(7) 0.0011(6) 0.0010(6) 0.0010(6)
C1 0.0214(12) 0.0214(10) 0.0148(10) 0.0092(9) 0.0076(9) 0.0045(8)
C2 0.0267(13) 0.0269(11) 0.0184(11) 0.0086(9) 0.0129(10) 0.0078(9)
C3 0.0227(12) 0.0279(12) 0.0221(11) 0.0048(9) 0.0128(10) 0.0135(9)
C4 0.0221(12) 0.0162(10) 0.0178(10) 0.0052(8) 0.0085(9) 0.0080(8)
C5 0.0151(10) 0.0137(9) 0.0100(9) 0.0037(8) 0.0037(8) 0.0035(7)
C6 0.0132(10) 0.0124(9) 0.0107(9) 0.0038(7) 0.0034(8) 0.0054(7)
C7 0.0196(11) 0.0123(9) 0.0150(10) 0.0023(8) 0.0056(8) 0.0062(7)
C8 0.0256(12) 0.0125(10) 0.0228(11) 0.0081(8) 0.0114(10) 0.0046(8)
C9 0.0211(12) 0.0150(10) 0.0216(11) 0.0072(8) 0.0128(9) 0.0070(8)
C10 0.0140(10) 0.0124(9) 0.0118(9) 0.0034(7) 0.0041(8) 0.0035(7)
C11 0.0108(10) 0.0103(9) 0.0192(10) 0.0045(7) 0.0063(8) 0.0047(7)
C12 0.0118(10) 0.0129(9) 0.0182(10) 0.0050(7) 0.0066(8) 0.0054(8)
C13 0.0179(11) 0.0163(10) 0.0244(11) 0.0076(8) 0.0112(9) 0.0110(8)
C14 0.0117(11) 0.0119(10) 0.0381(12) 0.0040(8) 0.0132(10) 0.0114(9)
C15 0.0109(10) 0.0123(9) 0.0275(11) 0.0033(8) 0.0044(9) -0.0006(8)
C16 0.0135(10) 0.0174(10) 0.0208(10) 0.0070(8) 0.0082(9) 0.0058(8)
C17 0.0170(11) 0.0119(10) 0.0364(13) 0.0056(8) 0.0047(10) 0.0118(9)
C18 0.0136(11) 0.0181(10) 0.0356(12) 0.0068(8) 0.0101(10) 0.0196(9)
C19 0.0174(11) 0.0223(10) 0.0199(10) 0.0095(8) 0.0075(9) 0.0146(8)
C20 0.0119(10) 0.0187(10) 0.0191(10) 0.0065(8) 0.0032(8) 0.0123(8)
C21 0.0114(10) 0.0175(10) 0.0278(11) 0.0085(8) 0.0073(9) 0.0129(8)
C22 0.0190(12) 0.0144(10) 0.0304(12) 0.0118(8) 0.0098(10) 0.0085(9)
C23 0.0208(13) 0.0124(10) 0.0574(17) 0.0045(9) 0.0029(12) 0.0075(10)
C24 0.0122(11) 0.0286(12) 0.0180(11) 0.0029(9) 0.0013(9) 0.0066(9)
C25 0.025(2) 0.032(2) 0.024(2) 0.0016(16) 0.0100(16) -0.0058(16)
C26 0.021(2) 0.012(2) 0.025(2) 0.0019(17) 0.0072(18) 0.0045(18)
C25' 0.028(5) 0.035(5) 0.033(5) -0.004(4) 0.004(4) -0.010(4)
C26' 0.048(8) 0.011(5) 0.023(5) 0.009(4) 0.003(5) 0.000(4)
C27 0.0254(13) 0.0185(10) 0.0179(10) 0.0041(9) 0.0057(9) 0.0064(8)

loop_
_atom_type_symbol
_atom_type_description
_atom_type_scat_dispersion_real
_atom_type_scat_dispersion_imag
_atom_type_scat_source
C C 0.0033 0.0016 'International Tables Vol C Tables 4.2.6.8 and 6.1.1.4'
H H 0.0000 0.0000 'International Tables Vol C Tables 4.2.6.8 and 6.1.1.4'
N N 0.0061 0.0033 'International Tables Vol C Tables 4.2.6.8 and 6.1.1.4'
O O 0.0106 0.0060 'International Tables Vol C Tables 4.2.6.8 and 6.1.1.4'
Cl Cl 0.1484 0.1585 'International Tables Vol C Tables 4.2.6.8 and 6.1.1.4'
Ru Ru -1.2594 0.8363 'International Tables Vol C Tables 4.2.6.8 and 6.1.1.4'

loop_
_geom_angle_atom_site_label_1
_geom_angle_atom_site_label_2
_geom_angle_atom_site_label_3
_geom_angle
_geom_angle_publ_flag
N1 Ru1 N2 77.00(6) yes
N1 Ru1 C21 88.96(7) no
N2 Ru1 C21 135.12(7) no
N1 Ru1 C19 134.95(7) no
N2 Ru1 C19 93.42(7) no
C21 Ru1 C19 67.04(8) no
N1 Ru1 C22 105.25(7) no
N2 Ru1 C22 171.71(7) no
C21 Ru1 C22 38.02(7) no
C19 Ru1 C22 79.32(8) no
N1 Ru1 C18 168.10(7) no
N2 Ru1 C18 110.11(7) no
C21 Ru1 C18 79.28(8) no
C19 Ru1 C18 37.61(7) no
C22 Ru1 C18 66.35(8) no
N1 Ru1 C20 101.30(7) no
N2 Ru1 C20 103.22(7) no
C21 Ru1 C20 37.73(7) no
C19 Ru1 C20 37.54(7) no
C22 Ru1 C20 68.57(8) no
C18 Ru1 C20 68.15(8) no
N1 Ru1 C17 138.90(7) no
N2 Ru1 C17 143.16(7) no
C21 Ru1 C17 67.55(8) no
C19 Ru1 C17 67.27(8) no
C22 Ru1 C17 36.82(8) no
C18 Ru1 C17 36.77(7) no
C20 Ru1 C17 80.77(8) no
N1 Ru1 Cl1 84.07(5) yes
N2 Ru1 Cl1 86.47(4) yes
C21 Ru1 Cl1 134.78(5) no
C19 Ru1 Cl1 139.91(6) no
C22 Ru1 Cl1 101.66(6) no
C18 Ru1 Cl1 105.53(6) no
C20 Ru1 Cl1 169.72(5) no
C17 Ru1 Cl1 89.41(6) no
C12 O1 H1 114(2) no
C5 N1 C1 119.58(17) no
C5 N1 Ru1 117.58(13) no
C1 N1 Ru1 122.77(13) no
C10 N2 C6 118.36(16) no
C10 N2 Ru1 127.07(12) no
C6 N2 Ru1 114.45(13) no
N1 C1 C2 121.60(19) no
N1 C1 H1A 119.2 no
C2 C1 H1A 119.2 no
C1 C2 C3 119.3(2) no
C1 C2 H2 120.3 no
C3 C2 H2 120.3 no
C2 C3 C4 119.4(2) no
C2 C3 H3 120.3 no
C4 C3 H3 120.3 no
C3 C4 C5 118.83(19) no
C3 C4 H4 120.6 no
C5 C4 H4 120.6 no
N1 C5 C4 121.24(18) no
N1 C5 C6 114.50(16) no
C4 C5 C6 124.24(18) no
N2 C6 C7 122.16(18) no
N2 C6 C5 115.25(16) no
C7 C6 C5 122.58(17) no
C8 C7 C6 119.05(18) no
C8 C7 H7 120.5 no
C6 C7 H7 120.5 no
C9 C8 C7 118.88(18) no
C9 C8 H8 120.6 no
C7 C8 H8 120.6 no
C8 C9 C10 120.56(19) no
C8 C9 H9 119.7 no
C10 C9 H9 119.7 no
N2 C10 C9 120.80(17) no
N2 C10 C11 119.58(16) no
C9 C10 C11 119.61(18) no
C16 C11 C12 119.10(18) no
C16 C11 C10 121.23(18) no
C12 C11 C10 119.64(17) no
O1 C12 C13 122.38(18) no
O1 C12 C11 117.55(17) no
C13 C12 C11 119.98(18) no
C14 C13 C12 119.89(19) no
C14 C13 H13 120.1 no
C12 C13 H13 120.1 no
C13 C14 C15 120.39(18) no
C13 C14 H14 119.8 no
C15 C14 H14 119.8 no
C16 C15 C14 119.99(18) no
C16 C15 H15 120.0 no
C14 C15 H15 120.0 no
C15 C16 C11 120.62(19) no
C15 C16 H16 119.7 no
C11 C16 H16 119.7 no
C22 C17 C18 118.48(19) no
C22 C17 C23 121.0(2) no
C18 C17 C23 120.5(2) no
C22 C17 Ru1 69.58(11) no
C18 C17 Ru1 70.72(11) no
C23 C17 Ru1 128.70(16) no
C17 C18 C19 120.3(2) no
C17 C18 Ru1 72.51(12) no
C19 C18 Ru1 69.79(11) no
C17 C18 H18 119.9 no
C19 C18 H18 119.9 no
Ru1 C18 H18 130.5 no
C20 C19 C18 122.55(19) no
C20 C19 Ru1 72.67(11) no
C18 C19 Ru1 72.60(12) no
C20 C19 H19 118.7 no
C18 C19 H19 118.7 no
Ru1 C19 H19 128.4 no
C19 C20 C21 115.58(18) no
C19 C20 C24 122.46(18) no
C21 C20 C24 121.96(18) no
C19 C20 Ru1 69.79(12) no
C21 C20 Ru1 68.83(11) no
C24 C20 Ru1 132.06(14) no
C20 C21 C22 122.46(19) no
C20 C21 Ru1 73.44(12) no
C22 C21 Ru1 72.18(12) no
C20 C21 H21 118.8 no
C22 C21 H21 118.8 no
Ru1 C21 H21 127.9 no
C17 C22 C21 120.62(19) no
C17 C22 Ru1 73.59(12) no
C21 C22 Ru1 69.80(11) no
C17 C22 H22 119.7 no
C21 C22 H22 119.7 no
Ru1 C22 H22 129.3 no
C17 C23 H23A 109.5 no
C17 C23 H23B 109.5 no
H23A C23 H23B 109.5 no
C17 C23 H23C 109.5 no
H23A C23 H23C 109.5 no
H23B C23 H23C 109.5 no
C25' C24 C26' 119.1(7) no
C25' C24 C20 111.0(4) no
C26' C24 C20 114.9(8) no
C25' C24 C26 130.3(6) no
C20 C24 C26 112.7(3) no
C26' C24 C25 92.8(6) no
C20 C24 C25 112.8(2) no
C26 C24 C25 107.2(3) no
C25' C24 H24A 79.2 no
C26' C24 H24A 119.5 no
C20 C24 H24A 108.0 no
C26 C24 H24A 108.0 no
C25 C24 H24A 107.9 no
C25' C24 H24B 102.7 no
C26' C24 H24B 103.4 no
C20 C24 H24B 103.2 no
C26 C24 H24B 89.4 no
C25 C24 H24B 129.2 no
C24 C25 H25A 109.5 no
C24 C25 H25B 109.5 no
C24 C25 H25C 109.5 no
C24 C26 H26A 109.5 no
C24 C26 H26B 109.5 no
C24 C26 H26C 109.5 no
C24 C25' H25D 109.5 no
C24 C25' H25E 109.5 no
H25D C25' H25E 109.5 no
C24 C25' H25F 109.5 no
H25D C25' H25F 109.5 no
H25E C25' H25F 109.5 no
C24 C26' H26D 109.5 no
C24 C26' H26E 109.5 no
H26D C26' H26E 109.5 no
C24 C26' H26F 109.5 no
H26D C26' H26F 109.5 no
H26E C26' H26F 109.5 no
Cl5 C27 Cl3 110.73(12) no
Cl5 C27 Cl4 110.80(12) no
Cl3 C27 Cl4 110.02(12) no
Cl5 C27 H27 108.4 no
Cl3 C27 H27 108.4 no
Cl4 C27 H27 108.4 no

loop_
_geom_bond_atom_site_label_1
_geom_bond_atom_site_label_2
_geom_bond_distance
_geom_bond_publ_flag
Ru1 Cl1 2.3924(6) yes
Ru1 N1 2.0706(16) yes
Ru1 N2 2.1209(16) yes
Ru1 C17 2.243(2) yes
Ru1 C18 2.220(2) yes
Ru1 C19 2.183(2) yes
Ru1 C20 2.221(2) yes
Ru1 C21 2.161(2) yes
Ru1 C22 2.192(2) yes
Cl3 C27 1.765(2) no
Cl4 C27 1.767(2) no
Cl5 C27 1.760(2) no
O1 C12 1.359(2) no
O1 H1 0.77(2) no
N1 C5 1.347(2) no
N1 C1 1.349(3) no
N2 C10 1.356(2) no
N2 C6 1.367(2) no
C1 C2 1.377(3) no
C1 H1A 0.9500 no
C2 C3 1.378(3) no
C2 H2 0.9500 no
C3 C4 1.389(3) no
C3 H3 0.9500 no
C4 C5 1.389(3) no
C4 H4 0.9500 no
C5 C6 1.467(3) no
C6 C7 1.388(3) no
C7 C8 1.379(3) no
C7 H7 0.9500 no
C8 C9 1.379(3) no
C8 H8 0.9500 no
C9 C10 1.391(3) no
C9 H9 0.9500 no
C10 C11 1.487(3) no
C11 C16 1.396(3) no
C11 C12 1.407(3) no
C12 C13 1.397(3) no
C13 C14 1.384(3) no
C13 H13 0.9500 no
C14 C15 1.394(3) no
C14 H14 0.9500 no
C15 C16 1.382(3) no
C15 H15 0.9500 no
C16 H16 0.9500 no
C17 C22 1.402(3) no
C17 C18 1.408(3) no
C17 C23 1.502(3) no
C18 C19 1.420(3) no
C18 H18 0.9500 no
C19 C20 1.417(3) no
C19 H19 0.9500 no
C20 C21 1.418(3) no
C20 C24 1.521(3) no
C21 C22 1.418(3) no
C21 H21 0.9500 no
C22 H22 0.9500 no
C23 H23A 0.9800 no
C23 H23B 0.9800 no
C23 H23C 0.9800 no
C24 C25' 1.471(7) no
C24 C26' 1.479(8) no
C24 C26 1.529(4) no
C24 C25 1.569(4) no
C24 H24A 0.9601 no
C24 H24B 0.9600 no
C25 H25A 0.9800 no
C25 H25B 0.9800 no
C25 H25C 0.9800 no
C26 H26A 0.9800 no
C26 H26B 0.9800 no
C26 H26C 0.9800 no
C25' H25D 0.9800 no
C25' H25E 0.9800 no
C25' H25F 0.9800 no
C26' H26D 0.9800 no
C26' H26E 0.9800 no
C26' H26F 0.9800 no
C27 H27 1.0000 no

loop_
_geom_hbond_atom_site_label_D
_geom_hbond_atom_site_label_H
_geom_hbond_atom_site_label_A
_geom_hbond_site_symmetry_A
_geom_hbond_distance_DH
_geom_hbond_distance_HA
_geom_hbond_distance_DA
_geom_hbond_angle_DHA
O1 H1 Cl2 1_455 0.77(2) 2.22(2) 2.9782(17) 169(3)

loop_
_geom_torsion_atom_site_label_1
_geom_torsion_atom_site_label_2
_geom_torsion_atom_site_label_3
_geom_torsion_atom_site_label_4
_geom_torsion
_geom_torsion_publ_flag
N2 Ru1 N1 C5 8.66(13) no
C21 Ru1 N1 C5 -128.35(15) no
C19 Ru1 N1 C5 -73.06(17) no
C22 Ru1 N1 C5 -163.10(14) no
C18 Ru1 N1 C5 -119.3(3) no
C20 Ru1 N1 C5 -92.48(15) no
C17 Ru1 N1 C5 178.64(13) no
Cl1 Ru1 N1 C5 96.39(14) no
N2 Ru1 N1 C1 -174.45(17) no
C21 Ru1 N1 C1 48.54(17) no
C19 Ru1 N1 C1 103.83(17) no
C22 Ru1 N1 C1 13.79(18) no
C18 Ru1 N1 C1 57.6(4) no
C20 Ru1 N1 C1 84.41(17) no
C17 Ru1 N1 C1 -4.5(2) no
Cl1 Ru1 N1 C1 -86.72(16) no
N1 Ru1 N2 C10 174.27(16) no
C21 Ru1 N2 C10 -110.70(17) no
C19 Ru1 N2 C10 -50.29(16) no
C18 Ru1 N2 C10 -15.70(17) no
C20 Ru1 N2 C10 -86.97(16) no
C17 Ru1 N2 C10 5.3(2) no
Cl1 Ru1 N2 C10 89.55(15) no
N1 Ru1 N2 C6 -9.87(13) no
C21 Ru1 N2 C6 65.17(16) no
C19 Ru1 N2 C6 125.57(14) no
C18 Ru1 N2 C6 160.16(13) no
C20 Ru1 N2 C6 88.90(14) no
C17 Ru1 N2 C6 -178.87(13) no
Cl1 Ru1 N2 C6 -94.59(13) no
C5 N1 C1 C2 2.8(3) no
Ru1 N1 C1 C2 -174.08(16) no
N1 C1 C2 C3 -1.5(3) no
C1 C2 C3 C4 -0.8(3) no
C2 C3 C4 C5 1.8(3) no
C1 N1 C5 C4 -1.7(3) no
Ru1 N1 C5 C4 175.28(15) no
C1 N1 C5 C6 176.91(18) no
Ru1 N1 C5 C6 -6.1(2) no
C3 C4 C5 N1 -0.5(3) no
C3 C4 C5 C6 -179.03(19) no
C10 N2 C6 C7 5.0(3) no
Ru1 N2 C6 C7 -171.30(15) no
C10 N2 C6 C5 -173.88(16) no
Ru1 N2 C6 C5 9.9(2) no
N1 C5 C6 N2 -2.7(2) no
C4 C5 C6 N2 175.84(18) no
N1 C5 C6 C7 178.44(18) no
C4 C5 C6 C7 -3.0(3) no
N2 C6 C7 C8 -2.2(3) no
C5 C6 C7 C8 176.54(19) no
C6 C7 C8 C9 -1.7(3) no
C7 C8 C9 C10 2.7(3) no
C6 N2 C10 C9 -3.8(3) no
Ru1 N2 C10 C9 171.88(14) no
C6 N2 C10 C11 175.17(17) no
Ru1 N2 C10 C11 -9.1(3) no
C8 C9 C10 N2 0.1(3) no
C8 C9 C10 C11 -178.93(19) no
N2 C10 C11 C16 -68.5(3) no
C9 C10 C11 C16 110.6(2) no
N2 C10 C11 C12 113.5(2) no
C9 C10 C11 C12 -67.5(3) no
C16 C11 C12 O1 178.79(18) no
C10 C11 C12 O1 -3.2(3) no
C16 C11 C12 C13 2.2(3) no
C10 C11 C12 C13 -179.74(19) no
O1 C12 C13 C14 -177.60(18) no
C11 C12 C13 C14 -1.2(3) no
C12 C13 C14 C15 -0.3(3) no
C13 C14 C15 C16 0.8(3) no
C14 C15 C16 C11 0.2(3) no
C12 C11 C16 C15 -1.7(3) no
C10 C11 C16 C15 -179.75(19) no
N1 Ru1 C17 C22 30.28(18) no
N2 Ru1 C17 C22 -166.14(12) no
C21 Ru1 C17 C22 -29.49(12) no
C19 Ru1 C17 C22 -102.96(14) no
C18 Ru1 C17 C22 -132.01(19) no
C20 Ru1 C17 C22 -66.37(13) no
Cl1 Ru1 C17 C22 110.55(12) no
N1 Ru1 C17 C18 162.29(12) no
N2 Ru1 C17 C18 -34.14(18) no
C21 Ru1 C17 C18 102.51(14) no
C19 Ru1 C17 C18 29.05(12) no
C22 Ru1 C17 C18 132.01(19) no
C20 Ru1 C17 C18 65.63(13) no
Cl1 Ru1 C17 C18 -117.45(12) no
N1 Ru1 C17 C23 -83.6(2) no
N2 Ru1 C17 C23 79.9(2) no
C21 Ru1 C17 C23 -143.4(2) no
C19 Ru1 C17 C23 143.1(2) no
C22 Ru1 C17 C23 -113.9(3) no
C18 Ru1 C17 C23 114.1(3) no
C20 Ru1 C17 C23 179.7(2) no
Cl1 Ru1 C17 C23 -3.4(2) no
C22 C17 C18 C19 -0.5(3) no
C23 C17 C18 C19 -177.12(19) no
Ru1 C17 C18 C19 -52.88(17) no
C22 C17 C18 Ru1 52.40(17) no
C23 C17 C18 Ru1 -124.2(2) no
N1 Ru1 C18 C17 -75.9(3) no
N2 Ru1 C18 C17 159.00(12) no
C21 Ru1 C18 C17 -66.68(13) no
C19 Ru1 C18 C17 -132.79(19) no
C22 Ru1 C18 C17 -29.09(13) no
C20 Ru1 C18 C17 -104.36(14) no
Cl1 Ru1 C18 C17 67.07(13) no
N1 Ru1 C18 C19 56.9(4) no
N2 Ru1 C18 C19 -68.20(13) no
C21 Ru1 C18 C19 66.12(13) no
C22 Ru1 C18 C19 103.71(14) no
C20 Ru1 C18 C19 28.43(12) no
C17 Ru1 C18 C19 132.79(19) no
Cl1 Ru1 C18 C19 -160.13(11) no
C17 C18 C19 C20 -1.1(3) no
Ru1 C18 C19 C20 -55.23(17) no
C17 C18 C19 Ru1 54.14(17) no
N1 Ru1 C19 C20 -32.36(16) no
N2 Ru1 C19 C20 -107.36(12) no
C21 Ru1 C19 C20 30.85(11) no
C22 Ru1 C19 C20 68.59(12) no
C18 Ru1 C19 C20 133.50(18) no
C17 Ru1 C19 C20 105.06(13) no
Cl1 Ru1 C19 C20 164.07(9) no
N1 Ru1 C19 C18 -165.86(11) no
N2 Ru1 C19 C18 119.14(12) no
C21 Ru1 C19 C18 -102.65(13) no
C22 Ru1 C19 C18 -64.91(13) no
C20 Ru1 C19 C18 -133.50(18) no
C17 Ru1 C19 C18 -28.44(12) no
Cl1 Ru1 C19 C18 30.57(16) no
C18 C19 C20 C21 2.3(3) no
Ru1 C19 C20 C21 -52.92(15) no
C18 C19 C20 C24 -177.07(19) no
Ru1 C19 C20 C24 127.73(18) no
C18 C19 C20 Ru1 55.20(18) no
N1 Ru1 C20 C19 157.28(12) no
N2 Ru1 C20 C19 78.16(12) no
C21 Ru1 C20 C19 -129.49(17) no
C22 Ru1 C20 C19 -100.62(13) no
C18 Ru1 C20 C19 -28.48(11) no
C17 Ru1 C20 C19 -64.47(12) no
Cl1 Ru1 C20 C19 -82.0(3) no
N1 Ru1 C20 C21 -73.23(12) no
N2 Ru1 C20 C21 -152.35(11) no
C19 Ru1 C20 C21 129.49(17) no
C22 Ru1 C20 C21 28.87(12) no
C18 Ru1 C20 C21 101.01(13) no
C17 Ru1 C20 C21 65.02(12) no
Cl1 Ru1 C20 C21 47.5(4) no
N1 Ru1 C20 C24 41.3(2) no
N2 Ru1 C20 C24 -37.8(2) no
C21 Ru1 C20 C24 114.5(2) no
C19 Ru1 C20 C24 -116.0(2) no
C22 Ru1 C20 C24 143.4(2) no
C18 Ru1 C20 C24 -144.5(2) no
C17 Ru1 C20 C24 179.5(2) no
Cl1 Ru1 C20 C24 162.0(2) no
C19 C20 C21 C22 -2.0(3) no
C24 C20 C21 C22 177.34(19) no
Ru1 C20 C21 C22 -55.43(18) no
C19 C20 C21 Ru1 53.41(16) no
C24 C20 C21 Ru1 -127.24(18) no
N1 Ru1 C21 C20 110.11(12) no
N2 Ru1 C21 C20 39.81(15) no
C19 Ru1 C21 C20 -30.71(11) no
C22 Ru1 C21 C20 -133.13(18) no
C18 Ru1 C21 C20 -68.01(12) no
C17 Ru1 C21 C20 -104.51(13) no
Cl1 Ru1 C21 C20 -169.31(9) no
N1 Ru1 C21 C22 -116.76(13) no
N2 Ru1 C21 C22 172.94(11) no
C19 Ru1 C21 C22 102.43(14) no
C18 Ru1 C21 C22 65.12(13) no
C20 Ru1 C21 C22 133.13(18) no
C17 Ru1 C21 C22 28.62(12) no
Cl1 Ru1 C21 C22 -36.18(15) no
C18 C17 C22 C21 0.7(3) no
C23 C17 C22 C21 177.4(2) no
Ru1 C17 C22 C21 53.67(17) no
C18 C17 C22 Ru1 -52.93(17) no
C23 C17 C22 Ru1 123.7(2) no
C20 C21 C22 C17 0.6(3) no
Ru1 C21 C22 C17 -55.43(18) no
C20 C21 C22 Ru1 56.00(17) no
N1 Ru1 C22 C17 -159.91(12) no
C21 Ru1 C22 C17 132.38(19) no
C19 Ru1 C22 C17 66.16(13) no
C18 Ru1 C22 C17 29.05(12) no
C20 Ru1 C22 C17 103.71(14) no
Cl1 Ru1 C22 C17 -72.95(13) no
N1 Ru1 C22 C21 67.72(13) no
C19 Ru1 C22 C21 -66.21(13) no
C18 Ru1 C22 C21 -103.32(14) no
C20 Ru1 C22 C21 -28.67(12) no
C17 Ru1 C22 C21 -132.38(19) no
Cl1 Ru1 C22 C21 154.67(11) no
C19 C20 C24 C25' 8.1(9) no
C21 C20 C24 C25' -171.2(9) no
Ru1 C20 C24 C25' 99.4(9) no
C19 C20 C24 C26' -130.7(8) no
C21 C20 C24 C26' 50.0(8) no
Ru1 C20 C24 C26' -39.4(8) no
C19 C20 C24 C26 -147.6(3) no
C21 C20 C24 C26 33.1(4) no
Ru1 C20 C24 C26 -56.3(4) no
C19 C20 C24 C25 -26.0(4) no
C21 C20 C24 C25 154.7(3) no
Ru1 C20 C24 C25 65.3(4) no
